data_4518752
loop_
_publ_author_name
'Marpna, Ibakyntiew D.'
'Shangpliang, O. Risuklang'
'Wanniang, Kmendashisha'
'Kshiar, Baskhemlang'
'Lipon, Tyrchain Mitre'
'Laloo, Badaker M.'
'Myrboh, Bekington'

_publ_section_title
;
 Trifluoroacetic Acid-Mediated Oxidative Self-Condensation of
 Acetophenones in the Presence of SeO2: A Serendipitous Approach for the
 Synthesis of Fused [1,3]Dioxolo[4,5-d][1,3]dioxoles
;
_journal_name_full 'ACS Omega'
_journal_paper_doi 10.1021/acsomega.1c01466
_journal_year 2021
_chemical_formula_moiety 'C27 H24 O9'
_chemical_formula_sum 'C27 H24 O9'
_chemical_formula_weight 492.49
_space_group_crystal_system monoclinic
_space_group_IT_number 14
_space_group_name_Hall '-P 2yn'
_space_group_name_H-M_alt 'P 1 21/n 1'
_symmetry_Int_Tables_number 14
_atom_sites_solution_primary dual
_audit_creation_date 2018-09-25
_audit_creation_method
;
Olex2 1.2
(compiled 2017.08.10 svn.r3458 for OlexSys, GUI svn.r5381)
;
_cell_angle_alpha 90
_cell_angle_beta 100.869(7)
_cell_angle_gamma 90
_cell_formula_units_Z 4
_cell_length_a 8.0530(6)
_cell_length_b 24.436(3)
_cell_length_c 12.3129(12)
_cell_measurement_reflns_used 1536
_cell_measurement_temperature 294.1(7)
_cell_measurement_theta_max 26.1470
_cell_measurement_theta_min 3.7310
_cell_volume 2379.5(4)
_computing_cell_refinement 'CrysAlisPro 1.171.39.46e (Rigaku OD, 2018)'
_computing_data_collection 'CrysAlisPro 1.171.39.46e (Rigaku OD, 2018)'
_computing_data_reduction 'CrysAlisPro 1.171.39.46e (Rigaku OD, 2018)'
_computing_molecular_graphics 'Olex2 (Dolomanov et al., 2009)'
_computing_publication_material 'Olex2 (Dolomanov et al., 2009)'
_computing_structure_refinement 'olex2.refine (Bourhis et al., 2015)'
_computing_structure_solution 'ShelXT (Sheldrick, 2015)'
_diffrn_ambient_environment air
_diffrn_ambient_temperature 294.1(7)
_diffrn_detector 'CCD plate'
_diffrn_detector_area_resol_mean 16.1279
_diffrn_detector_type Eos
_diffrn_measured_fraction_theta_full 0.9927
_diffrn_measured_fraction_theta_max 0.9920
_diffrn_measurement_details
;
List of Runs (angles in degrees, time in seconds):

  # Type    Start    End  Width  t~exp~   \w     \q     \k     \f   Frames
--------------------------------------------------------------------------
  1  \w    -23.00  24.00   1.00   12.13    --  -17.51 -99.00 -60.00   47
  2  \w     59.00  96.00   1.00   12.13    --   19.69-178.00-150.00   37
  3  \w    -30.00  84.00   1.00   12.13    --   19.69   0.00 120.00  114
;
_diffrn_measurement_device 'four-circle diffractometer'
_diffrn_measurement_device_type 'Xcalibur, Eos, Gemini'
_diffrn_measurement_method '\w scans'
_diffrn_orient_matrix_type 'CrysAlisPro convention (1999,Acta A55,543-557)'
_diffrn_orient_matrix_UB_11 0.0387940000
_diffrn_orient_matrix_UB_12 -0.0009367000
_diffrn_orient_matrix_UB_13 0.0566751000
_diffrn_orient_matrix_UB_21 0.0014902000
_diffrn_orient_matrix_UB_22 -0.0290113000
_diffrn_orient_matrix_UB_23 -0.0024252000
_diffrn_orient_matrix_UB_31 0.0808017000
_diffrn_orient_matrix_UB_32 0.0010101000
_diffrn_orient_matrix_UB_33 -0.0148993000
_diffrn_radiation_monochromator graphite
_diffrn_radiation_probe x-ray
_diffrn_radiation_type 'Mo K\a'
_diffrn_radiation_wavelength 0.71073
_diffrn_reflns_av_R_equivalents 0.0273
_diffrn_reflns_av_unetI/netI 0.0525
_diffrn_reflns_limit_h_max 9
_diffrn_reflns_limit_h_min -10
_diffrn_reflns_limit_k_max 30
_diffrn_reflns_limit_k_min -30
_diffrn_reflns_limit_l_max 10
_diffrn_reflns_limit_l_min -16
_diffrn_reflns_number 9256
_diffrn_reflns_theta_full 26.0000
_diffrn_reflns_theta_max 26.37
_diffrn_reflns_theta_min 3.26
_diffrn_source 'fine-focus sealed X-ray tube'
_diffrn_source_type 'Enhance (Mo) X-ray Source'
_exptl_absorpt_coefficient_mu 0.104
_exptl_absorpt_correction_T_max 1.00000
_exptl_absorpt_correction_T_min 0.68115
_exptl_absorpt_correction_type multi-scan
_exptl_absorpt_process_details
;
CrysAlisPro 1.171.39.46e (Rigaku Oxford Diffraction, 2018)
Empirical absorption correction using spherical harmonics,
 implemented in SCALE3 ABSPACK scaling algorithm.
;
_exptl_crystal_colour colourless
_exptl_crystal_colour_primary colourless
_exptl_crystal_density_diffrn 1.3746
_exptl_crystal_description needle
_exptl_crystal_F_000 1032.6789
_exptl_crystal_size_max 0.21
_exptl_crystal_size_mid 0.11
_exptl_crystal_size_min 0.09
_refine_diff_density_max 0.2773
_refine_diff_density_min -0.3618
_refine_diff_density_rms 0.0694
_refine_ls_d_res_high 0.8000
_refine_ls_d_res_low 6.2521
_refine_ls_goodness_of_fit_ref 1.0617
_refine_ls_hydrogen_treatment constr
_refine_ls_matrix_type full
_refine_ls_number_constraints 42
_refine_ls_number_parameters 328
_refine_ls_number_reflns 4822
_refine_ls_number_restraints 0
_refine_ls_restrained_S_all 1.0617
_refine_ls_R_factor_all 0.1081
_refine_ls_R_factor_gt 0.0560
_refine_ls_shift/su_max 0.0000
_refine_ls_shift/su_mean 0.0000
_refine_ls_structure_factor_coef Fsqd
_refine_ls_weighting_details 'w=1/[\s^2^(Fo^2^)+(0.0453P)^2^+0.3552P] where P=(Fo^2^+2Fc^2^)/3'
_refine_ls_weighting_scheme calc
_refine_ls_wR_factor_gt 0.1108
_refine_ls_wR_factor_ref 0.1366
_reflns_Friedel_coverage 0.0
_reflns_limit_h_max 7
_reflns_limit_h_min -10
_reflns_limit_k_max 30
_reflns_limit_k_min 0
_reflns_limit_l_max 15
_reflns_limit_l_min -6
_reflns_number_gt 2854
_reflns_number_total 4822
_reflns_threshold_expression I>=2u(I)
_cod_data_source_file ao1c01466_si_001.cif
_cod_data_source_block IM-59
_cod_original_sg_symbol_Hall '-P 2ybc (x-z,y,z)'
_cod_database_code 4518752
_chemical_oxdiff_formula C27H24O9
_reflns_odcompleteness_completeness 98.94
_reflns_odcompleteness_iscentric 1
_reflns_odcompleteness_theta 26.32
_olex2_refinement_description
;
1. Fixed Uiso
 At 1.2 times of:
  All C(H) groups
 At 1.5 times of:
  All C(H,H,H) groups
2.a Ternary CH refined with riding coordinates:
 C18(H18), C3aa(H3aa), C9(H9)
2.b Aromatic/amide H refined with riding coordinates:
 C1(H1), C2(H2), C15(H15), C4(H4), C21(H21), C3(H3), C12(H12), C14(H14),
 C24(H24), C13(H13), C23(H23), C22(H22)
2.c Idealised Me refined as rotating group:
 C6(H6a,H6b,H6c), C26(H26a,H26b,H26c), C17(H17a,H17b,H17c)
;
_olex2_submission_special_instructions 'No special instructions were received'
_oxdiff_exptl_absorpt_empirical_details
;
Empirical correction (ABSPACK) includes:
- Absorption correction using spherical harmonics
- Frame scaling
;
_oxdiff_exptl_absorpt_empirical_full_max 1.212
_oxdiff_exptl_absorpt_empirical_full_min 0.542

loop_
_space_group_symop_id
_space_group_symop_operation_xyz
1 x,y,z
2 -x+1/2,y+1/2,-z+1/2
3 -x,-y,-z
4 x-1/2,-y-1/2,z-1/2

loop_
_atom_site_label
_atom_site_type_symbol
_atom_site_fract_x
_atom_site_fract_y
_atom_site_fract_z
_atom_site_U_iso_or_equiv
_atom_site_adp_type
_atom_site_occupancy
_atom_site_refinement_flags_posn
O2 O 0.69125(15) 0.35484(6) 0.63239(12) 0.0483(4) Uani 1.000000 .
O3 O 0.95021(17) 0.31649(7) 0.63820(15) 0.0664(5) Uani 1.000000 .
O5 O 0.79762(17) 0.39553(8) 0.80068(12) 0.0635(5) Uani 1.000000 .
O4 O 1.05640(17) 0.36261(8) 0.80025(14) 0.0685(5) Uani 1.000000 .
O8 O 0.44825(19) 0.26766(8) 0.58016(18) 0.0749(6) Uani 1.000000 .
O9 O 0.8465(2) 0.41248(8) 0.47869(14) 0.0720(5) Uani 1.000000 .
O7 O 0.6444(2) 0.35001(8) 0.96653(16) 0.0753(6) Uani 1.000000 .
O1 O 0.8421(2) 0.28353(8) 0.43509(16) 0.0820(6) Uani 1.000000 .
C19 C 0.8074(2) 0.39328(10) 0.68780(18) 0.0482(6) Uani 1.000000 .
C18 C 0.9822(2) 0.36710(11) 0.6887(2) 0.0534(6) Uani 1.000000 .
H18 H 1.0509(2) 0.38997(11) 0.6489(2) 0.0641(7) Uiso 1.000000 R
C7 C 0.5527(3) 0.29810(10) 0.4263(2) 0.0543(6) Uani 1.000000 .
C5 C 0.4139(3) 0.28710(10) 0.4756(3) 0.0597(7) Uani 1.000000 .
C3aa C 0.7756(2) 0.30683(10) 0.6075(2) 0.0541(6) Uani 1.000000 .
H3aa H 0.7434(2) 0.27587(10) 0.6497(2) 0.0649(8) Uiso 1.000000 R
C20 C 0.7695(3) 0.44833(10) 0.6366(2) 0.0548(6) Uani 1.000000 .
C16 C 0.6919(3) 0.39774(13) 1.0187(2) 0.0640(7) Uani 1.000000 .
C8 C 0.7306(3) 0.29460(10) 0.4848(2) 0.0560(6) Uani 1.000000 .
C25 C 0.7871(3) 0.45632(12) 0.5276(2) 0.0631(7) Uani 1.000000 .
C1 C 0.5242(3) 0.31349(11) 0.3163(3) 0.0693(8) Uani 1.000000 .
H1 H 0.6162(3) 0.31932(11) 0.2821(3) 0.0832(9) Uiso 1.000000 R
O6 O 1.1248(2) 0.37296(15) 1.01892(17) 0.1517(13) Uani 1.000000 .
C11 C 0.8619(3) 0.41139(14) 1.0303(2) 0.0717(9) Uani 1.000000 .
C2 C 0.3641(4) 0.32041(13) 0.2561(3) 0.0844(9) Uani 1.000000 .
H2 H 0.3469(4) 0.33122(13) 0.1824(3) 0.1013(11) Uiso 1.000000 R
C15 C 0.5853(4) 0.43127(15) 1.0641(2) 0.0775(8) Uani 1.000000 .
H15 H 0.4717(4) 0.42220(15) 1.0574(2) 0.0930(10) Uiso 1.000000 R
C4 C 0.2521(3) 0.29414(12) 0.4150(3) 0.0775(9) Uani 1.000000 .
H4 H 0.1588(3) 0.28738(12) 0.4475(3) 0.0930(11) Uiso 1.000000 R
C9 C 0.9212(3) 0.35945(12) 0.8580(2) 0.0685(8) Uani 1.000000 .
H9 H 0.8772(3) 0.32203(12) 0.8572(2) 0.0821(10) Uiso 1.000000 R
C21 C 0.7116(3) 0.49074(13) 0.6928(3) 0.0790(9) Uani 1.000000 .
H21 H 0.7011(3) 0.48619(13) 0.7662(3) 0.0948(11) Uiso 1.000000 R
C3 C 0.2295(4) 0.31094(13) 0.3077(3) 0.0886(10) Uani 1.000000 .
H3 H 0.1202(4) 0.31614(13) 0.2683(3) 0.1064(12) Uiso 1.000000 R
C12 C 0.9200(5) 0.45796(19) 1.0902(2) 0.0975(12) Uani 1.000000 .
H12 H 1.0343(5) 0.46670(19) 1.1011(2) 0.1170(15) Uiso 1.000000 R
C6 C 0.3147(3) 0.26074(15) 0.6391(3) 0.1006(12) Uani 1.000000 .
H6a H 0.2364(17) 0.2340(8) 0.6022(12) 0.1510(17) Uiso 1.000000 GR
H6b H 0.3598(5) 0.2485(10) 0.7128(7) 0.1510(17) Uiso 1.000000 GR
H6c H 0.257(2) 0.2950(3) 0.6421(18) 0.1510(17) Uiso 1.000000 GR
C10 C 0.9793(3) 0.37964(16) 0.9758(2) 0.0871(10) Uani 1.000000 .
C14 C 0.6465(5) 0.47776(17) 1.1188(3) 0.0968(10) Uani 1.000000 .
H14 H 0.5729(5) 0.50085(17) 1.1467(3) 0.1162(13) Uiso 1.000000 R
C24 C 0.7443(4) 0.50604(15) 0.4764(3) 0.0936(11) Uani 1.000000 .
H24 H 0.7565(4) 0.51140(15) 0.4036(3) 0.1123(13) Uiso 1.000000 R
C13 C 0.8135(7) 0.49092(18) 1.1333(3) 0.1110(13) Uani 1.000000 .
H13 H 0.8542(7) 0.52224(18) 1.1724(3) 0.1332(16) Uiso 1.000000 R
C26 C 0.8720(4) 0.41774(15) 0.3682(2) 0.0968(11) Uani 1.000000 .
H26a H 0.7657(6) 0.4249(10) 0.3203(4) 0.1452(17) Uiso 1.000000 GR
H26b H 0.948(2) 0.4475(6) 0.3638(5) 0.1452(17) Uiso 1.000000 GR
H26c H 0.919(3) 0.3844(4) 0.3460(7) 0.1452(17) Uiso 1.000000 GR
C23 C 0.6847(5) 0.54696(17) 0.5326(5) 0.1198(16) Uani 1.000000 .
H23 H 0.6541(5) 0.58008(17) 0.4972(5) 0.1438(19) Uiso 1.000000 R
C22 C 0.6686(4) 0.54044(15) 0.6398(5) 0.1135(14) Uani 1.000000 .
H22 H 0.6291(4) 0.56912(15) 0.6776(5) 0.1362(17) Uiso 1.000000 R
C17 C 0.4741(4) 0.34403(15) 0.9108(3) 0.1086(12) Uani 1.000000 .
H17a H 0.4415(11) 0.3755(5) 0.8650(16) 0.1629(18) Uiso 1.000000 GR
H17b H 0.4639(7) 0.3117(6) 0.8657(17) 0.1629(18) Uiso 1.000000 GR
H17c H 0.4017(5) 0.3409(11) 0.9642(3) 0.1629(18) Uiso 1.000000 GR

loop_
_atom_site_aniso_label
_atom_site_aniso_U_11
_atom_site_aniso_U_22
_atom_site_aniso_U_33
_atom_site_aniso_U_12
_atom_site_aniso_U_13
_atom_site_aniso_U_23
O2 0.0315(7) 0.0452(10) 0.0677(10) 0.0048(6) 0.0086(6) 0.0004(8)
O3 0.0362(8) 0.0588(12) 0.1011(14) 0.0119(7) 0.0050(8) -0.0032(11)
O5 0.0451(9) 0.0923(15) 0.0507(10) 0.0162(8) 0.0029(7) 0.0035(9)
O4 0.0345(8) 0.1018(16) 0.0670(11) 0.0074(8) 0.0035(7) 0.0173(11)
O8 0.0421(9) 0.0746(14) 0.1126(16) -0.0029(8) 0.0268(9) 0.0093(12)
O9 0.0890(13) 0.0674(14) 0.0611(12) 0.0015(10) 0.0179(9) 0.0140(10)
O7 0.0575(10) 0.0748(15) 0.0935(14) -0.0077(9) 0.0138(9) 0.0085(12)
O1 0.0508(10) 0.0925(16) 0.1099(15) 0.0041(9) 0.0332(10) -0.0268(13)
C19 0.0366(11) 0.0552(16) 0.0514(14) 0.0015(10) 0.0050(9) 0.0027(12)
C18 0.0366(11) 0.0577(17) 0.0649(16) 0.0017(10) 0.0068(10) 0.0127(14)
C7 0.0465(13) 0.0384(14) 0.0784(18) 0.0015(10) 0.0124(11) -0.0162(14)
C5 0.0412(13) 0.0434(15) 0.094(2) 0.0000(10) 0.0122(12) -0.0157(15)
C3aa 0.0325(11) 0.0434(15) 0.0876(19) 0.0086(9) 0.0145(10) 0.0095(14)
C20 0.0414(12) 0.0446(15) 0.0729(18) 0.0005(10) -0.0029(10) -0.0002(14)
C16 0.0608(15) 0.079(2) 0.0508(15) -0.0081(14) 0.0066(12) 0.0202(15)
C8 0.0429(12) 0.0397(15) 0.0888(19) 0.0015(10) 0.0211(12) -0.0053(14)
C25 0.0557(14) 0.0515(18) 0.0749(19) -0.0062(12) -0.0062(12) 0.0157(16)
C1 0.0722(17) 0.0514(18) 0.085(2) -0.0018(13) 0.0154(14) -0.0254(16)
O6 0.0512(12) 0.321(4) 0.0744(14) 0.0203(17) -0.0099(10) 0.023(2)
C11 0.0608(16) 0.111(3) 0.0401(14) -0.0183(16) 0.0007(11) 0.0196(16)
C2 0.090(2) 0.065(2) 0.088(2) -0.0009(16) -0.0090(17) -0.0266(18)
C15 0.0769(19) 0.092(3) 0.0644(18) 0.0014(17) 0.0144(14) 0.0155(19)
C4 0.0440(14) 0.060(2) 0.125(3) -0.0018(12) 0.0059(15) -0.020(2)
C9 0.0387(12) 0.097(2) 0.0673(16) 0.0101(13) 0.0044(11) 0.0228(16)
C21 0.0553(15) 0.060(2) 0.116(3) 0.0034(13) 0.0004(14) -0.0223(19)
C3 0.0627(19) 0.066(2) 0.123(3) 0.0056(15) -0.0196(18) -0.029(2)
C12 0.099(2) 0.146(4) 0.0424(17) -0.052(2) -0.0008(15) 0.015(2)
C6 0.0616(17) 0.126(3) 0.126(3) -0.0129(17) 0.0472(18) -0.017(2)
C10 0.0486(15) 0.149(3) 0.0601(17) -0.0065(17) 0.0004(12) 0.0285(19)
C14 0.136(3) 0.090(3) 0.063(2) 0.004(2) 0.0156(19) 0.004(2)
C24 0.080(2) 0.063(2) 0.124(3) -0.0140(17) -0.0154(18) 0.042(2)
C13 0.161(4) 0.116(4) 0.053(2) -0.047(3) 0.015(2) 0.002(2)
C26 0.103(2) 0.124(3) 0.0646(19) -0.032(2) 0.0180(16) 0.017(2)
C23 0.085(2) 0.049(2) 0.208(5) -0.0045(18) -0.019(3) 0.031(3)
C22 0.072(2) 0.050(2) 0.209(5) 0.0053(16) 0.003(3) -0.030(3)
C17 0.0646(19) 0.105(3) 0.150(3) -0.0217(17) 0.0047(18) -0.018(2)

loop_
_atom_type_symbol
_atom_type_scat_dispersion_real
_atom_type_scat_dispersion_imag
_atom_type_scat_Cromer_Mann_a1
_atom_type_scat_Cromer_Mann_a2
_atom_type_scat_Cromer_Mann_a3
_atom_type_scat_Cromer_Mann_a4
_atom_type_scat_Cromer_Mann_b1
_atom_type_scat_Cromer_Mann_b2
_atom_type_scat_Cromer_Mann_b3
_atom_type_scat_Cromer_Mann_b4
_atom_type_scat_Cromer_Mann_c
_atom_type_scat_source
_atom_type_scat_dispersion_source
H 0.00000 0.00000 0.49300 0.32291 0.14019 0.04081 10.51090 26.12570 3.14236 57.79970 0.0030380000826 'International Tables Volume C Table 6.1.1.4 (pp. 500-502)' 'Henke, Gullikson and Davis, At. Data and Nucl. Data Tables, 1993, 54, 2'
C 0.00347 0.00161 2.31000 1.02000 1.58860 0.86500 20.84390 10.20750 0.56870 51.65120 0.215599998832 'International Tables Volume C Table 6.1.1.4 (pp. 500-502)' 'Henke, Gullikson and Davis, At. Data and Nucl. Data Tables, 1993, 54, 2'
O 0.01158 0.00611 3.04850 2.28680 1.54630 0.86700 13.27710 5.70110 0.32390 32.90890 0.250800013542 'International Tables Volume C Table 6.1.1.4 (pp. 500-502)' 'Henke, Gullikson and Davis, At. Data and Nucl. Data Tables, 1993, 54, 2'

loop_
_geom_angle_atom_site_label_1
_geom_angle_atom_site_label_2
_geom_angle_atom_site_label_3
_geom_angle
_geom_angle_site_symmetry_1
_geom_angle_site_symmetry_3
_geom_angle_publ_flag
C3aa O2 C19 110.79(15) . . ?
C3aa O3 C18 111.25(16) . . ?
C9 O5 C19 107.64(17) . . ?
C9 O4 C18 105.82(15) . . ?
C6 O8 C5 119.4(2) . . ?
C26 O9 C25 118.7(2) . . ?
C17 O7 C16 118.6(2) . . ?
O5 C19 O2 110.39(17) . . ?
C18 C19 O2 104.38(19) . . ?
C18 C19 O5 103.31(16) . . ?
C20 C19 O2 109.38(16) . . ?
C20 C19 O5 109.7(2) . . ?
C20 C19 C18 119.35(18) . . ?
O4 C18 O3 112.3(2) . . ?
C19 C18 O3 105.93(17) . . ?
C19 C18 O4 105.06(17) . . ?
H18 C18 O3 111.08(12) . . ?
H18 C18 O4 111.08(11) . . ?
H18 C18 C19 111.08(12) . . ?
C8 C7 C5 124.0(3) . . ?
C1 C7 C5 118.7(2) . . ?
C1 C7 C8 117.3(2) . . ?
C7 C5 O8 116.5(2) . . ?
C4 C5 O8 124.1(2) . . ?
C4 C5 C7 119.4(3) . . ?
O3 C3aa O2 107.39(19) . . ?
H3aa C3aa O2 109.80(11) . . ?
H3aa C3aa O3 109.80(12) . . ?
C8 C3aa O2 110.13(18) . . ?
C8 C3aa O3 109.88(18) . . ?
C8 C3aa H3aa 109.80(13) . . ?
C25 C20 C19 119.0(2) . . ?
C21 C20 C19 121.9(3) . . ?
C21 C20 C25 119.1(3) . . ?
C11 C16 O7 116.2(3) . . ?
C15 C16 O7 124.3(2) . . ?
C15 C16 C11 119.5(3) . . ?
C7 C8 O1 120.7(2) . . ?
C3aa C8 O1 119.2(2) . . ?
C3aa C8 C7 120.07(19) . . ?
C20 C25 O9 115.2(2) . . ?
C24 C25 O9 124.7(3) . . ?
C24 C25 C20 120.1(3) . . ?
H1 C1 C7 119.05(14) . . ?
C2 C1 C7 121.9(3) . . ?
C2 C1 H1 119.1(2) . . ?
C12 C11 C16 118.5(3) . . ?
C10 C11 C16 121.9(3) . . ?
C10 C11 C12 119.5(3) . . ?
H2 C2 C1 120.9(2) . . ?
C3 C2 C1 118.2(3) . . ?
C3 C2 H2 120.9(2) . . ?
H15 C15 C16 119.98(19) . . ?
C14 C15 C16 120.0(3) . . ?
C14 C15 H15 120.0(2) . . ?
H4 C4 C5 119.99(19) . . ?
C3 C4 C5 120.0(3) . . ?
C3 C4 H4 119.99(17) . . ?
O4 C9 O5 104.59(19) . . ?
H9 C9 O5 110.97(14) . . ?
H9 C9 O4 110.97(15) . . ?
C10 C9 O5 109.6(2) . . ?
C10 C9 O4 109.6(2) . . ?
C10 C9 H9 110.97(17) . . ?
H21 C21 C20 120.03(18) . . ?
C22 C21 C20 119.9(3) . . ?
C22 C21 H21 120.0(3) . . ?
C4 C3 C2 121.7(3) . . ?
H3 C3 C2 119.1(2) . . ?
H3 C3 C4 119.13(17) . . ?
H12 C12 C11 119.3(2) . . ?
C13 C12 C11 121.4(3) . . ?
C13 C12 H12 119.3(2) . . ?
H6a C6 O8 109.5 . . ?
H6b C6 O8 109.5 . . ?
H6b C6 H6a 109.5 . . ?
H6c C6 O8 109.5 . . ?
H6c C6 H6a 109.5 . . ?
H6c C6 H6b 109.5 . . ?
C11 C10 O6 121.6(3) . . ?
C9 C10 O6 118.4(3) . . ?
C9 C10 C11 119.7(2) . . ?
H14 C14 C15 119.4(2) . . ?
C13 C14 C15 121.1(4) . . ?
C13 C14 H14 119.4(3) . . ?
H24 C24 C25 120.1(2) . . ?
C23 C24 C25 119.9(4) . . ?
C23 C24 H24 120.1(3) . . ?
C14 C13 C12 119.4(4) . . ?
H13 C13 C12 120.3(2) . . ?
H13 C13 C14 120.3(3) . . ?
H26a C26 O9 109.5 . . ?
H26b C26 O9 109.5 . . ?
H26b C26 H26a 109.5 . . ?
H26c C26 O9 109.5 . . ?
H26c C26 H26a 109.5 . . ?
H26c C26 H26b 109.5 . . ?
H23 C23 C24 119.4(3) . . ?
C22 C23 C24 121.1(4) . . ?
C22 C23 H23 119.4(3) . . ?
C23 C22 C21 119.8(4) . . ?
H22 C22 C21 120.1(3) . . ?
H22 C22 C23 120.1(3) . . ?
H17a C17 O7 109.5 . . ?
H17b C17 O7 109.5 . . ?
H17b C17 H17a 109.5 . . ?
H17c C17 O7 109.5 . . ?
H17c C17 H17a 109.5 . . ?
H17c C17 H17b 109.5 . . ?

loop_
_geom_bond_atom_site_label_1
_geom_bond_atom_site_label_2
_geom_bond_distance
_geom_bond_site_symmetry_2
_geom_bond_publ_flag
O2 C19 1.408(3) . ?
O2 C3aa 1.418(3) . ?
O3 C18 1.386(3) . ?
O3 C3aa 1.405(2) . ?
O5 C19 1.408(3) . ?
O5 C9 1.414(3) . ?
O4 C18 1.396(3) . ?
O4 C9 1.410(3) . ?
O8 C5 1.351(3) . ?
O8 C6 1.416(3) . ?
O9 C25 1.359(3) . ?
O9 C26 1.419(3) . ?
O7 C16 1.352(3) . ?
O7 C17 1.421(3) . ?
O1 C8 1.208(2) . ?
C19 C18 1.544(3) . ?
C19 C20 1.493(3) . ?
C18 H18 0.9800 . ?
C7 C5 1.395(3) . ?
C7 C8 1.480(3) . ?
C7 C1 1.383(4) . ?
C5 C4 1.385(3) . ?
C3aa H3aa 0.9800 . ?
C3aa C8 1.516(3) . ?
C20 C25 1.390(4) . ?
C20 C21 1.376(3) . ?
C16 C11 1.390(3) . ?
C16 C15 1.379(4) . ?
C25 C24 1.382(4) . ?
C1 H1 0.9300 . ?
C1 C2 1.371(4) . ?
O6 C10 1.203(3) . ?
C11 C12 1.389(5) . ?
C11 C10 1.478(4) . ?
C2 H2 0.9300 . ?
C2 C3 1.375(4) . ?
C15 H15 0.9300 . ?
C15 C14 1.365(4) . ?
C4 H4 0.9300 . ?
C4 C3 1.362(4) . ?
C9 H9 0.9800 . ?
C9 C10 1.520(4) . ?
C21 H21 0.9300 . ?
C21 C22 1.391(5) . ?
C3 H3 0.9300 . ?
C12 H12 0.9300 . ?
C12 C13 1.355(5) . ?
C6 H6a 0.9600 . ?
C6 H6b 0.9600 . ?
C6 H6c 0.9600 . ?
C14 H14 0.9300 . ?
C14 C13 1.362(5) . ?
C24 H24 0.9300 . ?
C24 C23 1.354(5) . ?
C13 H13 0.9300 . ?
C26 H26a 0.9600 . ?
C26 H26b 0.9600 . ?
C26 H26c 0.9600 . ?
C23 H23 0.9300 . ?
C23 C22 1.360(5) . ?
C22 H22 0.9300 . ?
C17 H17a 0.9600 . ?
C17 H17b 0.9600 . ?
C17 H17c 0.9600 . ?
